data_1549888
loop_
_publ_author_name
'Sung, Simon'
'Wang, Qingyang'
'Kr\"amer, Tobias'
'Young, Rowan D.'

_publ_section_title
;
 Synthesis and reactivity of a PC<sub>carbene</sub>P cobalt(i) complex:
 the missing link in the cobalt PXP pincer series (X = B, C, N).
;
_journal_issue 43
_journal_name_full 'Chemical science'
_journal_page_first 8234
_journal_page_last 8241
_journal_paper_doi 10.1039/c8sc02782j
_journal_volume 9
_journal_year 2018
_chemical_formula_moiety 'C84 H67 B1 Co1 F24 P4'
_chemical_formula_sum 'C84 H67 B Co F24 P4'
_chemical_formula_weight 1726.05
_space_group_IT_number 2
_space_group_name_Hall '-P 1'
_space_group_name_H-M_alt 'P -1'
_symmetry_cell_setting triclinic
_symmetry_space_group_name_Hall '-P 1'
_symmetry_space_group_name_H-M 'P -1'
_atom_sites_solution_hydrogens difmap
_atom_sites_solution_primary direct
_audit_update_record
;
2018-06-10 deposited with the CCDC.
2018-09-06 downloaded from the CCDC.
;
_cell_angle_alpha 103.179(4)
_cell_angle_beta 108.177(3)
_cell_angle_gamma 99.430(3)
_cell_formula_units_Z 2
_cell_length_a 13.0252(15)
_cell_length_b 17.6478(19)
_cell_length_c 18.721(2)
_cell_measurement_reflns_used 55030
_cell_measurement_temperature 100
_cell_measurement_theta_max 27.476
_cell_measurement_theta_min 2.336
_cell_volume 3850.3(7)
_computing_cell_refinement 'USER DEFINED CELL REFINEMENT'
_computing_data_collection 'USER DEFINED DATA COLLECTION'
_computing_data_reduction 'USER DEFINED DATA REDUCTION'
_computing_molecular_graphics 'CAMERON (Watkin et al., 1996)'
_computing_publication_material 'CRYSTALS (Betteridge et al., 2003)'
_computing_structure_refinement 'CRYSTALS (Betteridge et al., 2003)'
_computing_structure_solution 'SIR92 (Altomare et al., 1994)'
_diffrn_ambient_temperature 100
_diffrn_measured_fraction_theta_full 0.996
_diffrn_measured_fraction_theta_max 0.996
_diffrn_measurement_device Serial
_diffrn_measurement_device_type Unknown
_diffrn_measurement_method \w/2\q
_diffrn_radiation_monochromator graphite
_diffrn_radiation_type 'Mo K\a'
_diffrn_radiation_wavelength 0.71073
_diffrn_reflns_av_R_equivalents 0.060
_diffrn_reflns_limit_h_max 16
_diffrn_reflns_limit_h_min -16
_diffrn_reflns_limit_k_max 22
_diffrn_reflns_limit_k_min -22
_diffrn_reflns_limit_l_max 24
_diffrn_reflns_limit_l_min -24
_diffrn_reflns_number 55030
_diffrn_reflns_theta_full 27.476
_diffrn_reflns_theta_max 27.476
_diffrn_reflns_theta_min 2.336
_diffrn_standards_number 0
_exptl_absorpt_coefficient_mu 0.410
_exptl_absorpt_correction_T_max 0.7456
_exptl_absorpt_correction_T_min 0.6259
_exptl_absorpt_correction_type multi-scan
_exptl_absorpt_process_details 'Bruker SADABS'
_exptl_crystal_colour black
_exptl_crystal_density_diffrn 1.489
_exptl_crystal_density_method 'not measured'
_exptl_crystal_description block
_exptl_crystal_F_000 1758
_exptl_crystal_size_max 0.134
_exptl_crystal_size_mid 0.111
_exptl_crystal_size_min 0.104
_refine_diff_density_max 1.49
_refine_diff_density_min -0.94
_refine_ls_extinction_method None
_refine_ls_goodness_of_fit_ref 0.9753
_refine_ls_hydrogen_treatment noref
_refine_ls_matrix_type full
_refine_ls_number_parameters 1027
_refine_ls_number_reflns 17502
_refine_ls_number_restraints 1068
_refine_ls_R_factor_all 0.0730
_refine_ls_R_factor_gt 0.0491
_refine_ls_shift/su_max 0.0005168
_refine_ls_shift/su_mean 0.0000229
_refine_ls_structure_factor_coef Fsqd
_refine_ls_weighting_details
;
 Method= Modified Sheldrick 
 w=1/[\s^2^(F^2^) + ( 0.04P)^2^ + 7.21P] 
 ,where P=(max(Fo^2^,0) + 2Fc^2^)/3 
;
_refine_ls_weighting_scheme calc
_refine_ls_wR_factor_all 0.1304
_refine_ls_wR_factor_gt 0.1132
_refine_ls_wR_factor_ref 0.1304
_reflns_limit_h_max 15
_reflns_limit_h_min -16
_reflns_limit_k_max 22
_reflns_limit_k_min -22
_reflns_limit_l_max 24
_reflns_limit_l_min 0
_reflns_number_gt 12305
_reflns_number_total 17558
_reflns_threshold_expression I>2.0\s(I)
_oxford_diffrn_Wilson_B_factor 1.38
_oxford_diffrn_Wilson_scale 177.09
_oxford_refine_ls_r_factor_ref 0.0730
_oxford_refine_ls_scale 0.079267(13)
_oxford_reflns_number_all 17503
_oxford_reflns_threshold_expression_ref I>-3.0\s(I)
_cod_data_source_file c8sc02782j3.cif
_cod_data_source_block 1
_cod_depositor_comments 'Adding full bibliography for 1549887--1549897.cif.'
_cod_original_cell_volume 3850.4(4)
_cod_original_sg_symbol_H-M 'P -1 '
_cod_original_formula_sum 'C84 H67 B1 Co1 F24 P4'
_cod_database_code 1549888

loop_
_symmetry_equiv_pos_as_xyz
x,y,z
-x,-y,-z

loop_
_atom_site_label
_atom_site_type_symbol
_atom_site_fract_x
_atom_site_fract_y
_atom_site_fract_z
_atom_site_U_iso_or_equiv
_atom_site_occupancy
_atom_site_adp_type
_atom_site_refinement_flags_adp
Co1 Co -0.12058(3) 0.23950(2) 0.339183(19) 0.0139 1.0000 Uani U
P2 P -0.11417(5) 0.11163(4) 0.31825(4) 0.0144 1.0000 Uani U
C3 C -0.2455(2) 0.04091(15) 0.30016(15) 0.0168 1.0000 Uani U
C4 C -0.2528(2) -0.04114(16) 0.28786(16) 0.0203 1.0000 Uani U
C5 C -0.3524(2) -0.09358(16) 0.27638(17) 0.0237 1.0000 Uani U
C6 C -0.4451(2) -0.06493(17) 0.27745(17) 0.0232 1.0000 Uani U
C7 C -0.4381(2) 0.01650(17) 0.29068(18) 0.0254 1.0000 Uani U
C8 C -0.3390(2) 0.06934(16) 0.30146(17) 0.0208 1.0000 Uani U
C9 C -0.0613(2) 0.05696(15) 0.24796(15) 0.0175 1.0000 Uani U
C10 C 0.0538(2) 0.06875(17) 0.26514(17) 0.0230 1.0000 Uani U
C11 C 0.0941(2) 0.03339(18) 0.20895(19) 0.0285 1.0000 Uani U
C12 C 0.0211(3) -0.01387(18) 0.13449(18) 0.0287 1.0000 Uani U
C13 C -0.0934(3) -0.02681(17) 0.11698(17) 0.0255 1.0000 Uani U
C14 C -0.1340(2) 0.00805(16) 0.17336(16) 0.0202 1.0000 Uani U
C15 C -0.0236(2) 0.11246(15) 0.41414(15) 0.0169 1.0000 Uani U
C16 C 0.0424(2) 0.06010(16) 0.43312(16) 0.0205 1.0000 Uani U
C17 C 0.1161(2) 0.07746(18) 0.51007(17) 0.0240 1.0000 Uani U
C18 C 0.1229(2) 0.14619(18) 0.56685(16) 0.0227 1.0000 Uani U
C19 C 0.0532(2) 0.19642(16) 0.54863(16) 0.0203 1.0000 Uani U
C20 C -0.0227(2) 0.17991(15) 0.47162(15) 0.0166 1.0000 Uani U
C1 C -0.0956(2) 0.23087(15) 0.44179(14) 0.0153 1.0000 Uani U
C22 C -0.1364(2) 0.27840(15) 0.49751(15) 0.0166 1.0000 Uani U
C23 C -0.1374(2) 0.26538(16) 0.56879(16) 0.0210 1.0000 Uani U
C24 C -0.1758(2) 0.31542(18) 0.61732(16) 0.0252 1.0000 Uani U
C25 C -0.2131(2) 0.37971(17) 0.59722(16) 0.0248 1.0000 Uani U
C26 C -0.2198(2) 0.39112(16) 0.52505(16) 0.0216 1.0000 Uani U
C27 C -0.1840(2) 0.33952(15) 0.47515(15) 0.0162 1.0000 Uani U
P1 P -0.21989(5) 0.32473(4) 0.37050(4) 0.0152 1.0000 Uani U
C29 C -0.3716(2) 0.27816(15) 0.33630(16) 0.0188 1.0000 Uani U
C30 C -0.4426(2) 0.28093(17) 0.26394(17) 0.0253 1.0000 Uani U
C31 C -0.5568(3) 0.24614(19) 0.23738(19) 0.0331 1.0000 Uani U
C32 C -0.6012(2) 0.20846(18) 0.2814(2) 0.0328 1.0000 Uani U
C33 C -0.5317(3) 0.20461(17) 0.35335(19) 0.0290 1.0000 Uani U
C34 C -0.4175(2) 0.23942(16) 0.38055(17) 0.0231 1.0000 Uani U
C35 C -0.2202(2) 0.42310(15) 0.35418(15) 0.0176 1.0000 Uani U
C36 C -0.1340(2) 0.46331(16) 0.33657(16) 0.0220 1.0000 Uani U
C37 C -0.1354(3) 0.53641(17) 0.32066(18) 0.0275 1.0000 Uani U
C38 C -0.2232(3) 0.57062(17) 0.32218(18) 0.0278 1.0000 Uani U
C39 C -0.3083(2) 0.53270(17) 0.34173(18) 0.0262 1.0000 Uani U
C40 C -0.3071(2) 0.45963(16) 0.35749(16) 0.0213 1.0000 Uani U
P4 P 0.05385(6) 0.31347(4) 0.37922(4) 0.0187 1.0000 Uani U
C42 C 0.1040(2) 0.36316(18) 0.31638(18) 0.0275 1.0000 Uani U
C43 C 0.1706(2) 0.26934(18) 0.41256(19) 0.0302 1.0000 Uani U
C44 C 0.0873(3) 0.39773(18) 0.46686(18) 0.0302 1.0000 Uani U
P3 P -0.18226(6) 0.22897(4) 0.20980(4) 0.0182 1.0000 Uani U
C46 C -0.3141(2) 0.15308(16) 0.15382(16) 0.0233 1.0000 Uani U
C47 C -0.0946(3) 0.20082(18) 0.15346(17) 0.0264 1.0000 Uani U
C48 C -0.2148(3) 0.31308(17) 0.17324(17) 0.0257 1.0000 Uani U
F49 F 0.05885(15) 0.50730(10) 0.22097(10) 0.0303 1.0000 Uani U
C50 C 0.1034(2) 0.46954(16) 0.17210(16) 0.0207 1.0000 Uani U
F51 F 0.02912(16) 0.39915(10) 0.12943(11) 0.0348 1.0000 Uani U
F52 F 0.19172(15) 0.45152(12) 0.21912(11) 0.0355 1.0000 Uani U
C53 C 0.1356(2) 0.51779(15) 0.12333(15) 0.0165 1.0000 Uani U
C54 C 0.1415(2) 0.47902(15) 0.05216(16) 0.0187 1.0000 Uani U
C55 C 0.1745(2) 0.52586(15) 0.00883(15) 0.0167 1.0000 Uani U
C56 C 0.1999(2) 0.60981(15) 0.03606(15) 0.0156 1.0000 Uani U
C57 C 0.1969(2) 0.65018(15) 0.10888(15) 0.0146 1.0000 Uani U
C58 C 0.1644(2) 0.60142(15) 0.15121(15) 0.0165 1.0000 Uani U
B1 B 0.2157(2) 0.74780(17) 0.14068(17) 0.0149 1.0000 Uani U
C60 C 0.2851(2) 0.78305(15) 0.23631(15) 0.0151 1.0000 Uani U
C61 C 0.3704(2) 0.75113(15) 0.27476(15) 0.0166 1.0000 Uani U
C62 C 0.4365(2) 0.78514(16) 0.35420(16) 0.0202 1.0000 Uani U
C63 C 0.4196(2) 0.85203(16) 0.39990(16) 0.0234 1.0000 Uani U
C64 C 0.3351(2) 0.88475(16) 0.36330(16) 0.0221 1.0000 Uani U
C65 C 0.2709(2) 0.85146(15) 0.28326(16) 0.0186 1.0000 Uani U
C66 C 0.3124(3) 0.95693(19) 0.40946(19) 0.0343 1.0000 Uani U
F67 F 0.3658(2) 0.97602(15) 0.48642(12) 0.0616 1.0000 Uani U
F68 F 0.20473(19) 0.94570(15) 0.39894(15) 0.0725 1.0000 Uani U
F69 F 0.3408(3) 1.02200(13) 0.38950(18) 0.0918 1.0000 Uani U
C70 C 0.5291(2) 0.74922(18) 0.38974(17) 0.0272 1.0000 Uani U
F71 F 0.5756(2) 0.77737(15) 0.46731(12) 0.0704 1.0000 Uani U
F72 F 0.49492(17) 0.66929(11) 0.37319(13) 0.0462 1.0000 Uani U
F73 F 0.60992(17) 0.75804(17) 0.36053(17) 0.0674 1.0000 Uani U
C74 C 0.0885(2) 0.75994(14) 0.11816(15) 0.0144 1.0000 Uani U
C75 C 0.0267(2) 0.76752(15) 0.04506(15) 0.0153 1.0000 Uani U
C76 C -0.0846(2) 0.77074(15) 0.02468(15) 0.0168 1.0000 Uani U
C77 C -0.1436(2) 0.78267(17) -0.05233(16) 0.0221 1.0000 Uani U
F78 F -0.24203(14) 0.79863(13) -0.05856(10) 0.0369 1.0000 Uani U
F79 F -0.08475(16) 0.84552(12) -0.06474(11) 0.0404 1.0000 Uani U
F80 F -0.16212(18) 0.71953(12) -0.11401(10) 0.0457 1.0000 Uani U
C81 C -0.1397(2) 0.76488(15) 0.07703(16) 0.0182 1.0000 Uani U
C82 C -0.0809(2) 0.75700(16) 0.14893(16) 0.0186 1.0000 Uani U
C83 C 0.0305(2) 0.75442(15) 0.16878(15) 0.0158 1.0000 Uani U
C84 C -0.1330(3) 0.7545(2) 0.20911(19) 0.0310 1.0000 Uani U
F85 F -0.10502(17) 0.70353(12) 0.24920(12) 0.0403 1.0000 Uani U
F86 F -0.0959(3) 0.82602(14) 0.26620(16) 0.0747 1.0000 Uani U
F87 F -0.24157(18) 0.7388(2) 0.18139(16) 0.0912 1.0000 Uani U
C88 C 0.2917(2) 0.80007(15) 0.10469(14) 0.0147 1.0000 Uani U
C89 C 0.3809(2) 0.77651(14) 0.08723(15) 0.0149 1.0000 Uani U
C90 C 0.4531(2) 0.82587(15) 0.06531(14) 0.0147 1.0000 Uani U
C91 C 0.5439(2) 0.79717(16) 0.04294(16) 0.0204 1.0000 Uani U
F92 F 0.64299(14) 0.85149(11) 0.07920(12) 0.0372 1.0000 Uani U
F93 F 0.55816(14) 0.72885(10) 0.05836(12) 0.0334 1.0000 Uani U
F94 F 0.52263(16) 0.78330(13) -0.03459(11) 0.0401 1.0000 Uani U
C95 C 0.4415(2) 0.90176(15) 0.06210(15) 0.0169 1.0000 Uani U
C96 C 0.3541(2) 0.92660(15) 0.07949(15) 0.0162 1.0000 Uani U
C97 C 0.2812(2) 0.87687(15) 0.10009(15) 0.0152 1.0000 Uani U
C98 C 0.3409(2) 1.00858(16) 0.07596(17) 0.0224 1.0000 Uani U
F99 F 0.2488(2) 1.02319(14) 0.0825(2) 0.0730 1.0000 Uani U
F100 F 0.3409(3) 1.02083(14) 0.00832(15) 0.0662 1.0000 Uani U
F101 F 0.4243(2) 1.06650(12) 0.12879(19) 0.0904 1.0000 Uani U
C102 C 0.1862(2) 0.48432(16) -0.06605(16) 0.0206 1.0000 Uani U
F103 F 0.21375(18) 0.53418(10) -0.10487(10) 0.0370 1.0000 Uani U
F104 F 0.09105(15) 0.43000(11) -0.11672(10) 0.0348 1.0000 Uani U
F105 F 0.26335(16) 0.44244(12) -0.05359(11) 0.0366 1.0000 Uani U
C106 C 0.4566(3) 0.4111(2) 0.1237(2) 0.0384 1.0000 Uani U
C107 C 0.4093(3) 0.4454(2) 0.1752(2) 0.0335 1.0000 Uani U
C108 C 0.4255(3) 0.52831(19) 0.19886(18) 0.0304 1.0000 Uani U
C109 C 0.4884(3) 0.5759(2) 0.1706(2) 0.0342 1.0000 Uani U
C110 C 0.5358(3) 0.5414(2) 0.1195(2) 0.0436 1.0000 Uani U
C111 C 0.5192(3) 0.4588(2) 0.0957(2) 0.0451 1.0000 Uani U
C112 C -0.4510(3) 0.4847(2) -0.4294(2) 0.0412 1.0000 Uani U
C113 C -0.4550(3) 0.5624(2) -0.4301(2) 0.0384 1.0000 Uani U
C114 C -0.5043(3) 0.5774(2) -0.5002(2) 0.0420 1.0000 Uani U
H41 H -0.1885 -0.0609 0.2871 0.0258 1.0000 Uiso .
H51 H -0.3560 -0.1488 0.2679 0.0282 1.0000 Uiso .
H61 H -0.5134 -0.1010 0.2690 0.0284 1.0000 Uiso .
H71 H -0.5023 0.0366 0.2927 0.0316 1.0000 Uiso .
H81 H -0.3347 0.1256 0.3103 0.0246 1.0000 Uiso .
H101 H 0.1046 0.1005 0.3152 0.0285 1.0000 Uiso .
H111 H 0.1727 0.0410 0.2205 0.0351 1.0000 Uiso .
H121 H 0.0501 -0.0378 0.0965 0.0354 1.0000 Uiso .
H131 H -0.1433 -0.0595 0.0656 0.0308 1.0000 Uiso .
H141 H -0.2135 -0.0021 0.1603 0.0245 1.0000 Uiso .
H161 H 0.0379 0.0134 0.3941 0.0255 1.0000 Uiso .
H171 H 0.1610 0.0421 0.5241 0.0295 1.0000 Uiso .
H181 H 0.1749 0.1592 0.6190 0.0273 1.0000 Uiso .
H191 H 0.0576 0.2434 0.5884 0.0258 1.0000 Uiso .
H231 H -0.1113 0.2220 0.5848 0.0262 1.0000 Uiso .
H241 H -0.1764 0.3053 0.6647 0.0320 1.0000 Uiso .
H251 H -0.2368 0.4157 0.6313 0.0302 1.0000 Uiso .
H261 H -0.2495 0.4334 0.5092 0.0266 1.0000 Uiso .
H301 H -0.4130 0.3082 0.2340 0.0309 1.0000 Uiso .
H311 H -0.6042 0.2468 0.1879 0.0408 1.0000 Uiso .
H321 H -0.6786 0.1862 0.2642 0.0404 1.0000 Uiso .
H331 H -0.5629 0.1787 0.3841 0.0361 1.0000 Uiso .
H341 H -0.3687 0.2370 0.4306 0.0287 1.0000 Uiso .
H361 H -0.0744 0.4392 0.3343 0.0271 1.0000 Uiso .
H371 H -0.0759 0.5626 0.3085 0.0337 1.0000 Uiso .
H381 H -0.2251 0.6201 0.3106 0.0332 1.0000 Uiso .
H391 H -0.3668 0.5573 0.3453 0.0326 1.0000 Uiso .
H401 H -0.3671 0.4339 0.3692 0.0262 1.0000 Uiso .
H421 H 0.0498 0.3905 0.2922 0.0432 1.0000 Uiso .
H423 H 0.1742 0.4024 0.3471 0.0429 1.0000 Uiso .
H422 H 0.1134 0.3239 0.2756 0.0423 1.0000 Uiso .
H432 H 0.1587 0.2393 0.4474 0.0473 1.0000 Uiso .
H431 H 0.2381 0.3105 0.4390 0.0472 1.0000 Uiso .
H433 H 0.1741 0.2338 0.3658 0.0469 1.0000 Uiso .
H443 H 0.0752 0.3775 0.5081 0.0473 1.0000 Uiso .
H441 H 0.0392 0.4322 0.4549 0.0471 1.0000 Uiso .
H442 H 0.1643 0.4269 0.4831 0.0471 1.0000 Uiso .
H461 H -0.3718 0.1680 0.1734 0.0369 1.0000 Uiso .
H463 H -0.3350 0.1493 0.0992 0.0371 1.0000 Uiso .
H462 H -0.3051 0.1017 0.1621 0.0375 1.0000 Uiso .
H472 H -0.0370 0.2481 0.1619 0.0414 1.0000 Uiso .
H471 H -0.1405 0.1790 0.0976 0.0411 1.0000 Uiso .
H473 H -0.0583 0.1611 0.1724 0.0411 1.0000 Uiso .
H482 H -0.1482 0.3557 0.1908 0.0396 1.0000 Uiso .
H483 H -0.2692 0.3345 0.1922 0.0403 1.0000 Uiso .
H481 H -0.2445 0.2941 0.1169 0.0403 1.0000 Uiso .
H541 H 0.1256 0.4228 0.0343 0.0230 1.0000 Uiso .
H561 H 0.2207 0.6392 0.0041 0.0186 1.0000 Uiso .
H581 H 0.1614 0.6260 0.2010 0.0209 1.0000 Uiso .
H611 H 0.3846 0.7049 0.2466 0.0213 1.0000 Uiso .
H631 H 0.4659 0.8745 0.4558 0.0280 1.0000 Uiso .
H651 H 0.2164 0.8763 0.2605 0.0237 1.0000 Uiso .
H751 H 0.0616 0.7714 0.0085 0.0189 1.0000 Uiso .
H811 H -0.2160 0.7672 0.0630 0.0237 1.0000 Uiso .
H831 H 0.0664 0.7490 0.2183 0.0192 1.0000 Uiso .
H891 H 0.3931 0.7262 0.0895 0.0189 1.0000 Uiso .
H951 H 0.4904 0.9358 0.0485 0.0204 1.0000 Uiso .
H971 H 0.2230 0.8958 0.1110 0.0188 1.0000 Uiso .
H1061 H 0.4464 0.3540 0.1071 0.0460 1.0000 Uiso .
H1071 H 0.3668 0.4125 0.1958 0.0418 1.0000 Uiso .
H1081 H 0.3907 0.5517 0.2331 0.0373 1.0000 Uiso .
H1091 H 0.4994 0.6327 0.1871 0.0422 1.0000 Uiso .
H1101 H 0.5787 0.5741 0.0998 0.0537 1.0000 Uiso .
H1111 H 0.5520 0.4344 0.0608 0.0551 1.0000 Uiso .
H1121 H -0.4189 0.4743 -0.3809 0.0500 1.0000 Uiso .
H1131 H -0.4233 0.6057 -0.3814 0.0472 1.0000 Uiso .
H1141 H -0.5082 0.6311 -0.5013 0.0513 1.0000 Uiso .

loop_
_atom_site_aniso_label
_atom_site_aniso_U_11
_atom_site_aniso_U_22
_atom_site_aniso_U_33
_atom_site_aniso_U_23
_atom_site_aniso_U_13
_atom_site_aniso_U_12
Co1 0.01533(17) 0.01323(16) 0.01159(16) 0.00381(12) 0.00414(13) 0.00099(13)
P2 0.0137(3) 0.0140(3) 0.0140(3) 0.0038(2) 0.0044(2) 0.0013(2)
C3 0.0146(10) 0.0169(11) 0.0170(12) 0.0058(10) 0.0044(10) 0.0005(8)
C4 0.0182(12) 0.0190(11) 0.0252(14) 0.0096(11) 0.0068(11) 0.0063(10)
C5 0.0247(13) 0.0175(12) 0.0280(15) 0.0090(11) 0.0085(12) 0.0019(9)
C6 0.0187(12) 0.0237(12) 0.0238(14) 0.0072(11) 0.0068(11) -0.0020(10)
C7 0.0170(12) 0.0259(12) 0.0335(16) 0.0095(12) 0.0097(12) 0.0040(10)
C8 0.0186(12) 0.0168(12) 0.0265(14) 0.0046(11) 0.0093(11) 0.0038(9)
C9 0.0213(11) 0.0142(12) 0.0193(12) 0.0058(9) 0.0100(9) 0.0042(10)
C10 0.0207(12) 0.0230(14) 0.0226(14) 0.0033(11) 0.0088(11) 0.0015(11)
C11 0.0225(14) 0.0295(15) 0.0350(15) 0.0051(12) 0.0160(11) 0.0058(12)
C12 0.0348(14) 0.0229(14) 0.0318(15) 0.0029(11) 0.0200(12) 0.0078(12)
C13 0.0327(13) 0.0196(13) 0.0219(14) 0.0010(11) 0.0111(11) 0.0053(11)
C14 0.0212(13) 0.0182(13) 0.0206(12) 0.0047(9) 0.0076(10) 0.0048(10)
C15 0.0141(12) 0.0192(12) 0.0168(11) 0.0069(9) 0.0055(9) 0.0006(9)
C16 0.0206(13) 0.0212(13) 0.0230(12) 0.0095(10) 0.0103(10) 0.0059(10)
C17 0.0207(14) 0.0309(14) 0.0265(13) 0.0149(11) 0.0098(11) 0.0114(12)
C18 0.0172(13) 0.0336(14) 0.0189(13) 0.0121(10) 0.0052(11) 0.0070(11)
C19 0.0204(13) 0.0241(13) 0.0160(12) 0.0063(10) 0.0065(10) 0.0044(10)
C20 0.0149(12) 0.0191(12) 0.0166(11) 0.0074(9) 0.0068(9) 0.0019(9)
C1 0.0153(12) 0.0138(11) 0.0124(10) 0.0026(8) 0.0024(9) -0.0010(9)
C22 0.0172(12) 0.0154(11) 0.0134(11) 0.0031(9) 0.0032(9) 0.0005(9)
C23 0.0223(14) 0.0240(13) 0.0195(12) 0.0096(10) 0.0084(11) 0.0068(11)
C24 0.0274(15) 0.0339(15) 0.0172(13) 0.0088(11) 0.0100(11) 0.0099(12)
C25 0.0281(15) 0.0267(14) 0.0185(12) 0.0018(10) 0.0096(11) 0.0087(11)
C26 0.0239(14) 0.0189(13) 0.0197(12) 0.0029(10) 0.0073(11) 0.0043(10)
C27 0.0152(12) 0.0158(11) 0.0143(10) 0.0037(9) 0.0040(9) -0.0008(9)
P1 0.0164(3) 0.0133(3) 0.0134(3) 0.0039(2) 0.0033(2) 0.0015(2)
C29 0.0183(11) 0.0144(12) 0.0199(12) 0.0006(9) 0.0059(9) 0.0020(9)
C30 0.0237(12) 0.0232(14) 0.0208(13) 0.0034(11) 0.0029(10) -0.0009(11)
C31 0.0230(13) 0.0319(16) 0.0293(16) 0.0026(12) -0.0021(12) -0.0008(12)
C32 0.0169(14) 0.0255(15) 0.0421(16) -0.0012(12) 0.0051(11) -0.0044(12)
C33 0.0265(13) 0.0213(14) 0.0384(16) 0.0047(12) 0.0169(12) -0.0003(11)
C34 0.0243(12) 0.0190(13) 0.0249(14) 0.0059(10) 0.0086(11) 0.0042(10)
C35 0.0220(12) 0.0132(10) 0.0130(12) 0.0039(9) 0.0018(10) 0.0015(9)
C36 0.0256(14) 0.0192(12) 0.0212(14) 0.0063(10) 0.0089(11) 0.0043(10)
C37 0.0348(15) 0.0206(13) 0.0283(15) 0.0093(11) 0.0144(13) 0.0015(11)
C38 0.0338(15) 0.0183(13) 0.0275(15) 0.0107(11) 0.0050(12) 0.0035(11)
C39 0.0242(14) 0.0214(13) 0.0288(15) 0.0083(11) 0.0032(12) 0.0065(11)
C40 0.0182(13) 0.0188(12) 0.0226(14) 0.0058(10) 0.0035(11) 0.0013(10)
P4 0.0172(3) 0.0179(3) 0.0180(3) 0.0061(3) 0.0047(3) -0.0015(3)
C42 0.0235(15) 0.0304(15) 0.0314(16) 0.0157(12) 0.0122(12) 0.0006(12)
C43 0.0175(13) 0.0290(15) 0.0408(18) 0.0171(13) 0.0043(13) 0.0003(11)
C44 0.0299(16) 0.0238(14) 0.0235(14) 0.0001(10) 0.0037(12) -0.0065(12)
P3 0.0228(3) 0.0173(3) 0.0131(3) 0.0052(2) 0.0053(3) 0.0031(3)
C46 0.0244(13) 0.0215(13) 0.0174(13) 0.0058(10) 0.0006(10) 0.0028(10)
C47 0.0338(16) 0.0279(15) 0.0222(14) 0.0098(12) 0.0154(12) 0.0065(12)
C48 0.0361(16) 0.0240(13) 0.0196(14) 0.0104(11) 0.0099(12) 0.0095(12)
F49 0.0462(11) 0.0261(9) 0.0348(10) 0.0152(7) 0.0300(9) 0.0134(8)
C50 0.0231(13) 0.0180(12) 0.0235(13) 0.0081(9) 0.0114(10) 0.0035(9)
F51 0.0464(11) 0.0203(8) 0.0336(10) 0.0067(7) 0.0187(8) -0.0084(7)
F52 0.0298(9) 0.0496(11) 0.0431(11) 0.0348(9) 0.0171(8) 0.0150(8)
C53 0.0145(12) 0.0160(11) 0.0200(12) 0.0078(9) 0.0064(10) 0.0028(10)
C54 0.0189(13) 0.0142(12) 0.0213(12) 0.0045(9) 0.0066(10) 0.0022(10)
C55 0.0145(12) 0.0169(11) 0.0179(12) 0.0039(9) 0.0056(10) 0.0038(10)
C56 0.0142(12) 0.0163(10) 0.0170(11) 0.0069(9) 0.0060(10) 0.0026(10)
C57 0.0100(11) 0.0166(10) 0.0165(11) 0.0046(8) 0.0038(9) 0.0034(9)
C58 0.0157(12) 0.0170(10) 0.0168(12) 0.0042(9) 0.0067(10) 0.0037(10)
B1 0.0132(12) 0.0146(11) 0.0167(12) 0.0056(9) 0.0056(10) 0.0017(10)
C60 0.0121(11) 0.0158(11) 0.0180(11) 0.0061(9) 0.0068(9) 0.0007(9)
C61 0.0162(12) 0.0148(12) 0.0182(11) 0.0053(9) 0.0063(9) 0.0016(9)
C62 0.0164(12) 0.0203(12) 0.0202(12) 0.0074(9) 0.0027(9) 0.0006(10)
C63 0.0242(14) 0.0220(13) 0.0175(13) 0.0033(10) 0.0038(10) -0.0004(10)
C64 0.0218(13) 0.0184(12) 0.0221(12) 0.0001(10) 0.0085(10) 0.0020(10)
C65 0.0173(13) 0.0147(11) 0.0220(12) 0.0049(9) 0.0058(10) 0.0023(10)
C66 0.0367(14) 0.0283(14) 0.0298(13) -0.0037(11) 0.0092(13) 0.0096(13)
F67 0.0656(15) 0.0680(15) 0.0295(10) -0.0181(10) 0.0051(10) 0.0296(12)
F68 0.0382(11) 0.0724(16) 0.0738(17) -0.0339(13) 0.0108(11) 0.0239(11)
F69 0.182(3) 0.0246(11) 0.101(2) 0.0134(12) 0.094(2) 0.0347(15)
C70 0.0240(14) 0.0291(12) 0.0249(12) 0.0125(11) 0.0017(10) 0.0050(11)
F71 0.0864(18) 0.0679(15) 0.0272(10) -0.0026(10) -0.0207(11) 0.0465(14)
F72 0.0432(12) 0.0301(9) 0.0553(13) 0.0172(9) -0.0006(10) 0.0130(8)
F73 0.0310(11) 0.105(2) 0.104(2) 0.0794(17) 0.0326(12) 0.0350(12)
C74 0.0142(11) 0.0096(10) 0.0179(11) 0.0028(9) 0.0058(9) 0.0011(9)
C75 0.0149(11) 0.0147(11) 0.0161(11) 0.0036(9) 0.0069(9) 0.0021(9)
C76 0.0159(11) 0.0144(11) 0.0180(11) 0.0043(9) 0.0043(9) 0.0030(10)
C77 0.0183(12) 0.0295(13) 0.0163(11) 0.0042(9) 0.0043(10) 0.0078(10)
F78 0.0244(9) 0.0653(13) 0.0262(9) 0.0182(9) 0.0066(7) 0.0239(9)
F79 0.0360(10) 0.0511(11) 0.0370(11) 0.0297(9) 0.0072(9) 0.0074(9)
F80 0.0622(13) 0.0443(11) 0.0180(9) -0.0028(8) -0.0006(9) 0.0272(10)
C81 0.0148(12) 0.0179(12) 0.0221(12) 0.0055(10) 0.0066(9) 0.0060(10)
C82 0.0182(11) 0.0188(12) 0.0225(12) 0.0090(10) 0.0099(9) 0.0056(10)
C83 0.0161(11) 0.0145(11) 0.0168(12) 0.0057(9) 0.0052(9) 0.0036(10)
C84 0.0269(8) 0.0495(16) 0.0344(15) 0.0239(11) 0.0212(11) 0.0208(13)
F85 0.0523(11) 0.0530(12) 0.0438(11) 0.0329(9) 0.0351(9) 0.0268(10)
F86 0.142(2) 0.0436(12) 0.0772(16) 0.0156(10) 0.0884(15) 0.0334(12)
F87 0.0295(8) 0.221(3) 0.0647(15) 0.0865(16) 0.0322(9) 0.0495(12)
C88 0.0129(11) 0.0153(11) 0.0135(11) 0.0035(9) 0.0037(9) 0.0008(9)
C89 0.0141(11) 0.0128(11) 0.0165(12) 0.0036(9) 0.0046(9) 0.0030(9)
C90 0.0109(11) 0.0179(11) 0.0135(12) 0.0037(9) 0.0031(9) 0.0025(9)
C91 0.0167(11) 0.0204(12) 0.0248(12) 0.0059(10) 0.0092(10) 0.0045(9)
F92 0.0157(8) 0.0295(9) 0.0618(13) 0.0022(8) 0.0184(8) 0.0007(7)
F93 0.0296(9) 0.0287(9) 0.0581(12) 0.0217(8) 0.0265(9) 0.0169(7)
F94 0.0431(11) 0.0638(13) 0.0270(9) 0.0143(9) 0.0213(8) 0.0317(10)
C95 0.0167(12) 0.0173(11) 0.0166(12) 0.0057(10) 0.0073(10) 0.0011(9)
C96 0.0171(12) 0.0159(11) 0.0150(12) 0.0048(9) 0.0054(10) 0.0032(9)
C97 0.0138(12) 0.0154(11) 0.0159(12) 0.0040(9) 0.0053(9) 0.0036(9)
C98 0.0212(12) 0.0188(11) 0.0297(13) 0.0094(10) 0.0108(11) 0.0055(9)
F99 0.0737(15) 0.0475(13) 0.167(3) 0.0705(16) 0.0931(18) 0.0455(12)
F100 0.126(2) 0.0543(14) 0.0717(15) 0.0495(12) 0.0685(16) 0.0571(15)
F101 0.0753(17) 0.0165(10) 0.115(2) 0.0066(12) -0.0371(16) 0.0007(10)
C102 0.0225(12) 0.0172(12) 0.0215(13) 0.0045(9) 0.0088(10) 0.0034(9)
F103 0.0659(13) 0.0251(9) 0.0290(10) 0.0083(7) 0.0313(9) 0.0074(9)
F104 0.0313(9) 0.0323(9) 0.0258(9) -0.0080(7) 0.0075(7) -0.0021(7)
F105 0.0390(10) 0.0473(11) 0.0352(10) 0.0113(8) 0.0216(9) 0.0271(9)
C106 0.0346(18) 0.0332(16) 0.043(2) 0.0028(14) 0.0144(14) 0.0092(14)
C107 0.0325(17) 0.0353(14) 0.0345(17) 0.0115(13) 0.0134(13) 0.0095(13)
C108 0.0273(15) 0.0374(14) 0.0289(16) 0.0078(12) 0.0122(12) 0.0135(13)
C109 0.0326(17) 0.0336(16) 0.0405(19) 0.0116(13) 0.0158(14) 0.0132(13)
C110 0.042(2) 0.0449(16) 0.056(2) 0.0165(17) 0.0317(17) 0.0123(16)
C111 0.045(2) 0.0468(16) 0.051(2) 0.0065(16) 0.0302(17) 0.0159(17)
C112 0.045(2) 0.0447(17) 0.0485(18) 0.0254(13) 0.0230(16) 0.0207(16)
C113 0.0406(19) 0.0341(15) 0.0490(18) 0.0125(14) 0.0275(15) 0.0092(15)
C114 0.051(2) 0.0310(16) 0.0601(19) 0.0227(13) 0.0318(17) 0.0173(15)

loop_
_atom_type_symbol
_atom_type_scat_dispersion_real
_atom_type_scat_dispersion_imag
_atom_type_scat_Cromer_Mann_a1
_atom_type_scat_Cromer_Mann_b1
_atom_type_scat_Cromer_Mann_a2
_atom_type_scat_Cromer_Mann_b2
_atom_type_scat_Cromer_Mann_a3
_atom_type_scat_Cromer_Mann_b3
_atom_type_scat_Cromer_Mann_a4
_atom_type_scat_Cromer_Mann_b4
_atom_type_scat_Cromer_Mann_c
_atom_type_scat_source
C 0.0033 0.0016 2.3100 20.8439 1.0200 10.2075 1.5886 0.5687 0.8650 51.6512 0.2156 'International Tables Vol C 4.2.6.8 and 6.1.1.4'
H 0.0000 0.0000 0.4930 10.5109 0.3229 26.1257 0.1402 3.1424 0.0408 57.7998 0.0030 'International Tables Vol C 4.2.6.8 and 6.1.1.4'
B 0.0013 0.0007 2.0545 23.2185 1.3326 1.0210 1.0979 60.3498 0.7068 0.1403 -0.1932 'International Tables Vol C 4.2.6.8 and 6.1.1.4'
F 0.0171 0.0103 3.5392 10.2825 2.6412 4.2944 1.5170 0.2615 1.0243 26.1476 0.2776 'International Tables Vol C 4.2.6.8 and 6.1.1.4'
P 0.1023 0.0942 6.4345 1.9067 4.1791 27.1570 1.7800 0.5260 1.4908 68.1645 1.1149 'International Tables Vol C 4.2.6.8 and 6.1.1.4'
Co 0.3494 0.9721 12.2841 4.2791 7.3409 0.2784 4.0034 13.5359 2.3488 71.1692 1.0118 'International Tables Vol C 4.2.6.8 and 6.1.1.4'

loop_
_geom_angle_atom_site_label_1
_geom_angle_site_symmetry_1
_geom_angle_atom_site_label_2
_geom_angle_atom_site_label_3
_geom_angle
_geom_angle_publ_flag
P2 . Co1 C1 80.34(8) yes
P2 . Co1 P1 143.14(3) yes
C1 . Co1 P1 84.00(8) yes
P2 . Co1 P4 107.28(3) yes
C1 . Co1 P4 90.23(8) yes
P1 . Co1 P4 105.94(3) yes
P2 . Co1 P3 93.33(3) yes
C1 . Co1 P3 168.08(8) yes
P1 . Co1 P3 95.44(3) yes
P4 . Co1 P3 101.34(3) yes
Co1 . P2 C3 114.82(9) yes
Co1 . P2 C9 125.78(9) yes
C3 . P2 C9 102.73(12) yes
Co1 . P2 C15 101.78(9) yes
C3 . P2 C15 104.07(12) yes
C9 . P2 C15 105.44(12) yes
P2 . C3 C4 121.0(2) yes
P2 . C3 C8 119.8(2) yes
C4 . C3 C8 119.2(2) yes
C3 . C4 C5 120.1(3) yes
C3 . C4 H41 119.3 no
C5 . C4 H41 120.5 no
C4 . C5 C6 120.4(3) yes
C4 . C5 H51 119.0 no
C6 . C5 H51 120.6 no
C5 . C6 C7 119.8(2) yes
C5 . C6 H61 120.3 no
C7 . C6 H61 119.9 no
C6 . C7 C8 120.1(3) yes
C6 . C7 H71 119.8 no
C8 . C7 H71 120.1 no
C3 . C8 C7 120.3(2) yes
C3 . C8 H81 119.9 no
C7 . C8 H81 119.8 no
P2 . C9 C10 120.6(2) yes
P2 . C9 C14 120.9(2) yes
C10 . C9 C14 118.3(2) yes
C9 . C10 C11 120.6(3) yes
C9 . C10 H101 120.1 no
C11 . C10 H101 119.3 no
C10 . C11 C12 120.6(3) yes
C10 . C11 H111 120.9 no
C12 . C11 H111 118.4 no
C11 . C12 C13 119.4(3) yes
C11 . C12 H121 119.6 no
C13 . C12 H121 121.1 no
C12 . C13 C14 120.2(3) yes
C12 . C13 H131 118.9 no
C14 . C13 H131 120.9 no
C9 . C14 C13 120.9(3) yes
C9 . C14 H141 120.1 no
C13 . C14 H141 118.9 no
P2 . C15 C16 128.8(2) yes
P2 . C15 C20 109.27(19) yes
C16 . C15 C20 121.8(2) yes
C15 . C16 C17 119.2(3) yes
C15 . C16 H161 120.7 no
C17 . C16 H161 120.1 no
C16 . C17 C18 119.9(3) yes
C16 . C17 H171 120.2 no
C18 . C17 H171 119.9 no
C17 . C18 C19 120.9(2) yes
C17 . C18 H181 120.1 no
C19 . C18 H181 119.0 no
C18 . C19 C20 120.4(2) yes
C18 . C19 H191 120.4 no
C20 . C19 H191 119.3 no
C15 . C20 C19 117.7(2) yes
C15 . C20 C1 115.3(2) yes
C19 . C20 C1 126.6(2) yes
C20 . C1 Co1 119.38(19) yes
C20 . C1 C22 117.1(2) yes
Co1 . C1 C22 123.26(19) yes
C1 . C22 C23 125.8(2) yes
C1 . C22 C27 116.7(2) yes
C23 . C22 C27 117.4(2) yes
C22 . C23 C24 120.5(3) yes
C22 . C23 H231 120.8 no
C24 . C23 H231 118.7 no
C23 . C24 C25 120.9(3) yes
C23 . C24 H241 119.2 no
C25 . C24 H241 120.0 no
C24 . C25 C26 120.0(3) yes
C24 . C25 H251 121.4 no
C26 . C25 H251 118.6 no
C25 . C26 C27 119.1(3) yes
C25 . C26 H261 120.7 no
C27 . C26 H261 120.1 no
C22 . C27 C26 121.7(2) yes
C22 . C27 P1 110.66(19) yes
C26 . C27 P1 126.1(2) yes
C27 . P1 Co1 102.51(9) yes
C27 . P1 C29 99.24(12) yes
Co1 . P1 C29 114.12(9) yes
C27 . P1 C35 107.38(12) yes
Co1 . P1 C35 128.70(9) yes
C29 . P1 C35 101.14(12) yes
P1 . C29 C30 119.6(2) yes
P1 . C29 C34 121.7(2) yes
C30 . C29 C34 118.6(3) yes
C29 . C30 C31 120.3(3) yes
C29 . C30 H301 119.5 no
C31 . C30 H301 120.1 no
C30 . C31 C32 120.6(3) yes
C30 . C31 H311 120.2 no
C32 . C31 H311 119.2 no
C31 . C32 C33 119.9(3) yes
C31 . C32 H321 120.7 no
C33 . C32 H321 119.4 no
C32 . C33 C34 120.0(3) yes
C32 . C33 H331 119.7 no
C34 . C33 H331 120.3 no
C29 . C34 C33 120.6(3) yes
C29 . C34 H341 119.1 no
C33 . C34 H341 120.3 no
P1 . C35 C36 120.5(2) yes
P1 . C35 C40 121.5(2) yes
C36 . C35 C40 118.1(2) yes
C35 . C36 C37 121.2(3) yes
C35 . C36 H361 118.9 no
C37 . C36 H361 119.9 no
C36 . C37 C38 120.0(3) yes
C36 . C37 H371 119.7 no
C38 . C37 H371 120.3 no
C37 . C38 C39 119.7(3) yes
C37 . C38 H381 120.3 no
C39 . C38 H381 120.0 no
C38 . C39 C40 120.3(3) yes
C38 . C39 H391 119.9 no
C40 . C39 H391 119.8 no
C35 . C40 C39 120.7(3) yes
C35 . C40 H401 120.3 no
C39 . C40 H401 119.0 no
Co1 . P4 C42 122.11(10) yes
Co1 . P4 C43 119.87(10) yes
C42 . P4 C43 97.97(14) yes
Co1 . P4 C44 111.84(11) yes
C42 . P4 C44 101.54(14) yes
C43 . P4 C44 99.86(15) yes
P4 . C42 H421 109.7 no
P4 . C42 H423 110.3 no
H421 . C42 H423 108.7 no
P4 . C42 H422 109.8 no
H421 . C42 H422 108.9 no
H423 . C42 H422 109.5 no
P4 . C43 H432 110.3 no
P4 . C43 H431 109.9 no
H432 . C43 H431 109.6 no
P4 . C43 H433 106.8 no
H432 . C43 H433 110.1 no
H431 . C43 H433 110.0 no
P4 . C44 H443 109.2 no
P4 . C44 H441 109.2 no
H443 . C44 H441 108.8 no
P4 . C44 H442 108.9 no
H443 . C44 H442 110.7 no
H441 . C44 H442 110.0 no
Co1 . P3 C46 112.82(10) yes
Co1 . P3 C47 118.61(10) yes
C46 . P3 C47 102.31(14) yes
Co1 . P3 C48 122.35(10) yes
C46 . P3 C48 99.99(13) yes
C47 . P3 C48 97.33(14) yes
P3 . C46 H461 109.2 no
P3 . C46 H463 109.6 no
H461 . C46 H463 110.4 no
P3 . C46 H462 108.8 no
H461 . C46 H462 108.1 no
H463 . C46 H462 110.6 no
P3 . C47 H472 109.3 no
P3 . C47 H471 109.6 no
H472 . C47 H471 109.7 no
P3 . C47 H473 109.0 no
H472 . C47 H473 108.5 no
H471 . C47 H473 110.8 no
P3 . C48 H482 110.0 no
P3 . C48 H483 111.4 no
H482 . C48 H483 108.2 no
P3 . C48 H481 108.1 no
H482 . C48 H481 109.6 no
H483 . C48 H481 109.6 no
F49 . C50 F51 106.1(2) yes
F49 . C50 F52 105.0(2) yes
F51 . C50 F52 105.9(2) yes
F49 . C50 C53 113.7(2) yes
F51 . C50 C53 113.4(2) yes
F52 . C50 C53 112.2(2) yes
C50 . C53 C54 119.5(2) yes
C50 . C53 C58 119.8(2) yes
C54 . C53 C58 120.6(2) yes
C53 . C54 C55 118.2(2) yes
C53 . C54 H541 121.0 no
C55 . C54 H541 120.8 no
C54 . C55 C56 120.9(2) yes
C54 . C55 C102 118.3(2) yes
C56 . C55 C102 120.8(2) yes
C55 . C56 C57 121.7(2) yes
C55 . C56 H561 117.9 no
C57 . C56 H561 120.4 no
C56 . C57 C58 115.9(2) yes
C56 . C57 B1 123.9(2) yes
C58 . C57 B1 119.8(2) yes
C57 . C58 C53 122.6(2) yes
C57 . C58 H581 119.0 no
C53 . C58 H581 118.3 no
C57 . B1 C60 111.5(2) yes
C57 . B1 C74 103.95(19) yes
C60 . B1 C74 111.0(2) yes
C57 . B1 C88 114.7(2) yes
C60 . B1 C88 103.26(19) yes
C74 . B1 C88 112.8(2) yes
B1 . C60 C61 121.9(2) yes
B1 . C60 C65 122.5(2) yes
C61 . C60 C65 115.3(2) yes
C60 . C61 C62 122.3(2) yes
C60 . C61 H611 119.8 no
C62 . C61 H611 117.8 no
C61 . C62 C63 121.3(3) yes
C61 . C62 C70 118.8(3) yes
C63 . C62 C70 119.9(2) yes
C62 . C63 C64 117.5(2) yes
C62 . C63 H631 120.2 no
C64 . C63 H631 122.2 no
C63 . C64 C65 120.8(3) yes
C63 . C64 C66 120.2(3) yes
C65 . C64 C66 119.0(3) yes
C60 . C65 C64 122.6(2) yes
C60 . C65 H651 119.2 no
C64 . C65 H651 118.1 no
C64 . C66 F67 113.8(3) yes
C64 . C66 F68 111.6(3) yes
F67 . C66 F68 105.6(3) yes
C64 . C66 F69 112.5(3) yes
F67 . C66 F69 105.9(3) yes
F68 . C66 F69 106.7(3) yes
C62 . C70 F71 114.1(3) yes
C62 . C70 F72 112.3(2) yes
F71 . C70 F72 105.8(3) yes
C62 . C70 F73 112.7(2) yes
F71 . C70 F73 108.0(3) yes
F72 . C70 F73 103.0(3) yes
B1 . C74 C75 123.5(2) yes
B1 . C74 C83 120.7(2) yes
C75 . C74 C83 115.5(2) yes
C74 . C75 C76 122.5(2) yes
C74 . C75 H751 119.1 no
C76 . C75 H751 118.4 no
C75 . C76 C77 119.7(2) yes
C75 . C76 C81 120.2(2) yes
C77 . C76 C81 120.1(2) yes
C76 . C77 F78 113.3(2) yes
C76 . C77 F79 112.2(2) yes
F78 . C77 F79 105.0(2) yes
C76 . C77 F80 113.4(2) yes
F78 . C77 F80 106.9(2) yes
F79 . C77 F80 105.4(2) yes
C76 . C81 C82 118.3(2) yes
C76 . C81 H811 120.1 no
C82 . C81 H811 121.6 no
C81 . C82 C83 120.9(2) yes
C81 . C82 C84 121.0(2) yes
C83 . C82 C84 118.0(2) yes
C74 . C83 C82 122.6(2) yes
C74 . C83 H831 120.1 no
C82 . C83 H831 117.3 no
C82 . C84 F85 114.2(2) yes
C82 . C84 F86 110.5(3) yes
F85 . C84 F86 102.7(3) yes
C82 . C84 F87 114.4(3) yes
F85 . C84 F87 107.4(3) yes
F86 . C84 F87 106.8(3) yes
B1 . C88 C89 122.4(2) yes
B1 . C88 C97 121.4(2) yes
C89 . C88 C97 115.7(2) yes
C88 . C89 C90 121.9(2) yes
C88 . C89 H891 120.1 no
C90 . C89 H891 118.0 no
C89 . C90 C91 120.6(2) yes
C89 . C90 C95 121.2(2) yes
C91 . C90 C95 118.3(2) yes
C90 . C91 F92 112.4(2) yes
C90 . C91 F93 113.5(2) yes
F92 . C91 F93 107.2(2) yes
C90 . C91 F94 111.5(2) yes
F92 . C91 F94 105.6(2) yes
F93 . C91 F94 106.1(2) yes
C90 . C95 C96 118.0(2) yes
C90 . C95 H951 121.8 no
C96 . C95 H951 120.2 no
C95 . C96 C97 120.8(2) yes
C95 . C96 C98 118.3(2) yes
C97 . C96 C98 120.9(2) yes
C88 . C97 C96 122.5(2) yes
C88 . C97 H971 119.5 no
C96 . C97 H971 118.0 no
C96 . C98 F99 114.5(2) yes
C96 . C98 F100 112.2(2) yes
F99 . C98 F100 105.5(3) yes
C96 . C98 F101 112.9(2) yes
F99 . C98 F101 107.8(3) yes
F100 . C98 F101 103.1(3) yes
C55 . C102 F103 113.7(2) yes
C55 . C102 F104 112.1(2) yes
F103 . C102 F104 106.4(2) yes
C55 . C102 F105 111.7(2) yes
F103 . C102 F105 107.3(2) yes
F104 . C102 F105 105.2(2) yes
C107 . C106 C111 120.1(3) yes
C107 . C106 H1061 120.6 no
C111 . C106 H1061 119.3 no
C106 . C107 C108 119.7(3) yes
C106 . C107 H1071 120.5 no
C108 . C107 H1071 119.8 no
C107 . C108 C109 119.9(3) yes
C107 . C108 H1081 119.5 no
C109 . C108 H1081 120.5 no
C108 . C109 C110 120.1(3) yes
C108 . C109 H1091 119.6 no
C110 . C109 H1091 120.3 no
C109 . C110 C111 119.8(3) yes
C109 . C110 H1101 120.2 no
C111 . C110 H1101 120.0 no
C110 . C111 C106 120.3(3) yes
C110 . C111 H1111 120.5 no
C106 . C111 H1111 119.2 no
C114 2_464 C112 C113 119.6(3) yes
C114 2_464 C112 H1121 120.8 no
C113 . C112 H1121 119.6 no
C112 . C113 C114 119.9(3) yes
C112 . C113 H1131 119.7 no
C114 . C113 H1131 120.4 no
C112 2_464 C114 C113 120.5(3) yes
C112 2_464 C114 H1141 118.9 no
C113 . C114 H1141 120.5 no

loop_
_geom_bond_atom_site_label_1
_geom_bond_atom_site_label_2
_geom_bond_site_symmetry_2
_geom_bond_distance
_geom_bond_publ_flag
Co1 P2 . 2.2208(8) yes
Co1 C1 . 1.892(3) yes
Co1 P1 . 2.2334(8) yes
Co1 P4 . 2.2242(8) yes
Co1 P3 . 2.2536(8) yes
P2 C3 . 1.829(3) yes
P2 C9 . 1.828(3) yes
P2 C15 . 1.810(3) yes
C3 C4 . 1.396(4) yes
C3 C8 . 1.396(4) yes
C4 C5 . 1.388(4) yes
C4 H41 . 0.961 no
C5 C6 . 1.387(4) yes
C5 H51 . 0.942 no
C6 C7 . 1.384(4) yes
C6 H61 . 0.950 no
C7 C8 . 1.391(4) yes
C7 H71 . 0.969 no
C8 H81 . 0.958 no
C9 C10 . 1.400(4) yes
C9 C14 . 1.397(4) yes
C10 C11 . 1.387(4) yes
C10 H101 . 0.939 no
C11 C12 . 1.388(4) yes
C11 H111 . 0.957 no
C12 C13 . 1.390(4) yes
C12 H121 . 0.955 no
C13 C14 . 1.390(4) yes
C13 H131 . 0.957 no
C14 H141 . 0.962 no
C15 C16 . 1.392(4) yes
C15 C20 . 1.407(4) yes
C16 C17 . 1.390(4) yes
C16 H161 . 0.948 no
C17 C18 . 1.389(4) yes
C17 H171 . 0.948 no
C18 C19 . 1.391(4) yes
C18 H181 . 0.948 no
C19 C20 . 1.402(4) yes
C19 H191 . 0.960 no
C20 C1 . 1.484(4) yes
C1 C22 . 1.472(4) yes
C22 C23 . 1.408(4) yes
C22 C27 . 1.410(4) yes
C23 C24 . 1.386(4) yes
C23 H231 . 0.958 no
C24 C25 . 1.388(4) yes
C24 H241 . 0.946 no
C25 C26 . 1.389(4) yes
C25 H251 . 0.952 no
C26 C27 . 1.394(4) yes
C26 H261 . 0.958 no
C27 P1 . 1.811(3) yes
P1 C29 . 1.851(3) yes
P1 C35 . 1.830(3) yes
C29 C30 . 1.399(4) yes
C29 C34 . 1.395(4) yes
C30 C31 . 1.391(4) yes
C30 H301 . 0.945 no
C31 C32 . 1.371(5) yes
C31 H311 . 0.943 no
C32 C33 . 1.392(5) yes
C32 H321 . 0.941 no
C33 C34 . 1.391(4) yes
C33 H331 . 0.954 no
C34 H341 . 0.970 no
C35 C36 . 1.396(4) yes
C35 C40 . 1.402(4) yes
C36 C37 . 1.390(4) yes
C36 H361 . 0.951 no
C37 C38 . 1.383(4) yes
C37 H371 . 0.951 no
C38 C39 . 1.390(4) yes
C38 H381 . 0.950 no
C39 C40 . 1.388(4) yes
C39 H391 . 0.948 no
C40 H401 . 0.950 no
P4 C42 . 1.828(3) yes
P4 C43 . 1.824(3) yes
P4 C44 . 1.823(3) yes
C42 H421 . 0.973 no
C42 H423 . 0.964 no
C42 H422 . 0.961 no
C43 H432 . 0.961 no
C43 H431 . 0.950 no
C43 H433 . 0.972 no
C44 H443 . 0.965 no
C44 H441 . 0.956 no
C44 H442 . 0.966 no
P3 C46 . 1.824(3) yes
P3 C47 . 1.834(3) yes
P3 C48 . 1.828(3) yes
C46 H461 . 0.979 no
C46 H463 . 0.955 no
C46 H462 . 0.974 no
C47 H472 . 0.972 no
C47 H471 . 0.975 no
C47 H473 . 0.978 no
C48 H482 . 0.960 no
C48 H483 . 0.977 no
C48 H481 . 0.957 no
F49 C50 . 1.341(3) yes
C50 F51 . 1.338(3) yes
C50 F52 . 1.347(3) yes
C50 C53 . 1.487(4) yes
C53 C54 . 1.383(4) yes
C53 C58 . 1.392(3) yes
C54 C55 . 1.391(4) yes
C54 H541 . 0.936 no
C55 C56 . 1.398(3) yes
C55 C102 . 1.493(4) yes
C56 C57 . 1.403(4) yes
C56 H561 . 0.946 no
C57 C58 . 1.396(4) yes
C57 B1 . 1.639(4) yes
C58 H581 . 0.950 no
B1 C60 . 1.646(4) yes
B1 C74 . 1.640(4) yes
B1 C88 . 1.639(4) yes
C60 C61 . 1.401(4) yes
C60 C65 . 1.398(4) yes
C61 C62 . 1.392(4) yes
C61 H611 . 0.944 no
C62 C63 . 1.384(4) yes
C62 C70 . 1.497(4) yes
C63 C64 . 1.389(4) yes
C63 H631 . 0.977 no
C64 C65 . 1.395(4) yes
C64 C66 . 1.496(4) yes
C65 H651 . 0.937 no
C66 F67 . 1.323(4) yes
C66 F68 . 1.328(4) yes
C66 F69 . 1.319(4) yes
C70 F71 . 1.321(4) yes
C70 F72 . 1.339(3) yes
C70 F73 . 1.333(4) yes
C74 C75 . 1.404(4) yes
C74 C83 . 1.394(4) yes
C75 C76 . 1.393(4) yes
C75 H751 . 0.940 no
C76 C77 . 1.488(4) yes
C76 C81 . 1.395(4) yes
C77 F78 . 1.333(3) yes
C77 F79 . 1.350(3) yes
C77 F80 . 1.336(3) yes
C81 C82 . 1.377(4) yes
C81 H811 . 0.955 no
C82 C83 . 1.392(4) yes
C82 C84 . 1.491(4) yes
C83 H831 . 0.934 no
C84 F85 . 1.324(4) yes
C84 F86 . 1.353(4) yes
C84 F87 . 1.301(4) yes
C88 C89 . 1.401(4) yes
C88 C97 . 1.404(4) yes
C89 C90 . 1.395(3) yes
C89 H891 . 0.935 no
C90 C91 . 1.496(4) yes
C90 C95 . 1.385(4) yes
C91 F92 . 1.340(3) yes
C91 F93 . 1.330(3) yes
C91 F94 . 1.345(3) yes
C95 C96 . 1.386(4) yes
C95 H951 . 0.936 no
C96 C97 . 1.390(4) yes
C96 C98 . 1.499(4) yes
C97 H971 . 0.937 no
C98 F99 . 1.303(3) yes
C98 F100 . 1.332(4) yes
C98 F101 . 1.307(3) yes
C102 F103 . 1.335(3) yes
C102 F104 . 1.348(3) yes
C102 F105 . 1.336(3) yes
C106 C107 . 1.379(5) yes
C106 C111 . 1.375(5) yes
C106 H1061 . 0.957 no
C107 C108 . 1.388(5) yes
C107 H1071 . 0.960 no
C108 C109 . 1.379(5) yes
C108 H1081 . 0.954 no
C109 C110 . 1.377(5) yes
C109 H1091 . 0.951 no
C110 C111 . 1.382(5) yes
C110 H1101 . 0.949 no
C111 H1111 . 0.950 no
C112 C114 2_464 1.388(5) yes
C112 C113 . 1.383(5) yes
C112 H1121 . 0.948 no
C113 C114 . 1.376(5) yes
C113 H1131 . 0.965 no
C114 H1141 . 0.962 no

loop_
_geom_hbond_atom_site_label_D
_geom_hbond_atom_site_label_H
_geom_hbond_atom_site_label_A
_geom_hbond_angle_DHA
_geom_hbond_distance_DH
_geom_hbond_distance_HA
_geom_hbond_distance_DA
_geom_hbond_publ_flag
C47 H473 C9 145.92(18) 0.978 2.565 3.420(4) yes
